data_4060341
_publ_section_title
;
  Synthesis and Crystallographic Characterization of New Mn(I)
  Complexes of Donor-Functionalized Indenes
;
_journal_name_full Organometallics
_journal_paper_doi 10.1021/om0490435
_journal_year 2005
_chemical_formula_sum 'C21 H26 F3 Mn N O6 P S'
_chemical_formula_weight 563.40
_space_group_IT_number 14
_symmetry_cell_setting monoclinic
_symmetry_space_group_name_Hall '-P 2yn'
_symmetry_space_group_name_H-M 'P 1 21/n 1'
_cell_angle_alpha 90.00
_cell_angle_beta 96.9755(8)
_cell_angle_gamma 90.00
_cell_formula_units_Z 4
_cell_length_a 11.9460(5)
_cell_length_b 14.3629(6)
_cell_length_c 14.5832(6)
_cell_measurement_temperature 193(2)
_cell_volume 2483.65(18)
_diffrn_ambient_temperature 193(2)
_exptl_crystal_density_diffrn 1.507
_cod_depositor_comments
;
The following automatic conversions were performed:
'_symmetry_cell_setting' value 'Monoclinic' changed to 'monoclinic'
according to '/home/saulius/struct/CIF-dictionaries/cif_core.dic'
dictionary named 'cif_core.dic' version 2.4.1 from 2010-06-29.

Automatic conversion script
Id: cif_fix_enum 1527 2010-12-29 10:47:43Z saulius 
;
_cod_original_sg_symbol_H-M 'P 21/n'
_cod_database_code 4060341

loop_
_symmetry_equiv_pos_as_xyz
'x, y, z'
'-x+1/2, y+1/2, -z+1/2'
'-x, -y, -z'
'x-1/2, -y-1/2, z-1/2'

loop_
_atom_site_label
_atom_site_type_symbol
_atom_site_fract_x
_atom_site_fract_y
_atom_site_fract_z
_atom_site_U_iso_or_equiv
_atom_site_adp_type
_atom_site_occupancy
_atom_site_symmetry_multiplicity
_atom_site_calc_flag
_atom_site_refinement_flags
_atom_site_disorder_assembly
_atom_site_disorder_group
Mn Mn 0.21804(3) 0.37394(2) 0.06421(2) 0.03276(10) Uani 1 1 d . . .
S S 0.42160(5) 0.44548(4) 0.20550(4) 0.03568(14) Uani 1 1 d . . .
P P 0.19943(4) 0.21678(4) 0.10235(4) 0.02920(13) Uani 1 1 d . . .
F1 F 0.62732(14) 0.47795(13) 0.27816(14) 0.0769(5) Uani 1 1 d . . .
F2 F 0.58772(13) 0.33325(12) 0.26585(12) 0.0668(4) Uani 1 1 d . . .
F3 F 0.61571(13) 0.41139(15) 0.14587(12) 0.0745(5) Uani 1 1 d . . .
O1 O 0.37612(12) 0.37044(10) 0.14379(10) 0.0359(3) Uani 1 1 d . . .
O2 O 0.42084(15) 0.53532(12) 0.16297(13) 0.0526(4) Uani 1 1 d . . .
O3 O 0.38623(14) 0.44190(12) 0.29519(11) 0.0479(4) Uani 1 1 d . . .
O11 O 0.23576(18) 0.56986(12) -0.00155(13) 0.0599(5) Uani 1 1 d . . .
O12 O 0.09239(16) 0.43576(13) 0.21516(12) 0.0550(5) Uani 1 1 d . . .
O13 O -0.00225(17) 0.38728(15) -0.04644(14) 0.0670(6) Uani 1 1 d . . .
N N 0.30790(17) 0.31961(13) -0.04829(12) 0.0381(4) Uani 1 1 d . . .
C1 C 0.37443(19) 0.16245(16) -0.11483(15) 0.0379(5) Uani 1 1 d . . .
H1A H 0.3378 0.1715 -0.1788 0.046 Uiso 1 1 calc R . .
H1B H 0.4553 0.1788 -0.1117 0.046 Uiso 1 1 calc R . .
C2 C 0.31639(18) 0.21890(15) -0.04655(14) 0.0323(4) Uani 1 1 d . . .
C3 C 0.27500(17) 0.16407(14) 0.01579(13) 0.0305(4) Uani 1 1 d . . .
C3A C 0.30087(17) 0.06602(14) -0.00422(14) 0.0311(4) Uani 1 1 d . . .
C4 C 0.27821(18) -0.01627(15) 0.03945(15) 0.0363(5) Uani 1 1 d . . .
H4 H 0.2397 -0.0158 0.0927 0.044 Uiso 1 1 calc R . .
C5 C 0.31308(19) -0.09967(16) 0.00359(17) 0.0413(5) Uani 1 1 d . . .
H5 H 0.2984 -0.1567 0.0329 0.050 Uiso 1 1 calc R . .
C6 C 0.3689(2) -0.10054(17) -0.07438(17) 0.0442(6) Uani 1 1 d . . .
H6 H 0.3909 -0.1582 -0.0986 0.053 Uiso 1 1 calc R . .
C7 C 0.39306(19) -0.01815(17) -0.11744(16) 0.0408(5) Uani 1 1 d . . .
H7 H 0.4324 -0.0188 -0.1703 0.049 Uiso 1 1 calc R . .
C7A C 0.35892(17) 0.06475(15) -0.08224(14) 0.0335(5) Uani 1 1 d . . .
C10 C 0.5705(2) 0.41509(19) 0.22439(19) 0.0497(6) Uani 1 1 d . . .
C11 C 0.2359(2) 0.49584(17) 0.02575(16) 0.0430(5) Uani 1 1 d . . .
C12 C 0.1446(2) 0.41196(16) 0.15870(16) 0.0391(5) Uani 1 1 d . . .
C13 C 0.0846(2) 0.37758(17) -0.00484(17) 0.0465(6) Uani 1 1 d . . .
C21 C 0.05988(18) 0.15792(17) 0.08737(16) 0.0395(5) Uani 1 1 d . . .
H21 H 0.0714 0.0945 0.1152 0.047 Uiso 1 1 calc R . .
C22 C 0.0139(2) 0.1440(2) -0.01338(18) 0.0533(7) Uani 1 1 d . . .
H22A H 0.0700 0.1113 -0.0452 0.064 Uiso 1 1 calc R . .
H22B H -0.0025 0.2048 -0.0426 0.064 Uiso 1 1 calc R . .
H22C H -0.0555 0.1071 -0.0174 0.064 Uiso 1 1 calc R . .
C23 C -0.0262(2) 0.2077(2) 0.1401(2) 0.0599(8) Uani 1 1 d . . .
H23A H 0.0050 0.2148 0.2050 0.072 Uiso 1 1 calc R . .
H23B H -0.0956 0.1708 0.1361 0.072 Uiso 1 1 calc R . .
H23C H -0.0430 0.2692 0.1128 0.072 Uiso 1 1 calc R . .
C24 C 0.26610(19) 0.17029(15) 0.21462(14) 0.0353(5) Uani 1 1 d . . .
H24 H 0.2338 0.1069 0.2219 0.042 Uiso 1 1 calc R . .
C25 C 0.2378(2) 0.22877(17) 0.29656(15) 0.0450(6) Uani 1 1 d . . .
H25A H 0.1558 0.2357 0.2934 0.054 Uiso 1 1 calc R . .
H25B H 0.2726 0.2904 0.2943 0.054 Uiso 1 1 calc R . .
H25C H 0.2668 0.1977 0.3544 0.054 Uiso 1 1 calc R . .
C26 C 0.3934(2) 0.15845(18) 0.21686(17) 0.0451(6) Uani 1 1 d . . .
H26A H 0.4094 0.1212 0.1637 0.054 Uiso 1 1 calc R . .
H26B H 0.4236 0.1268 0.2741 0.054 Uiso 1 1 calc R . .
H26C H 0.4288 0.2198 0.2143 0.054 Uiso 1 1 calc R . .
C27 C 0.2469(3) 0.34806(19) -0.14032(16) 0.0573(7) Uani 1 1 d . . .
H27A H 0.2402 0.4160 -0.1429 0.069 Uiso 1 1 calc R . .
H27B H 0.1715 0.3201 -0.1483 0.069 Uiso 1 1 calc R . .
H27C H 0.2893 0.3265 -0.1898 0.069 Uiso 1 1 calc R . .
C28 C 0.4247(2) 0.35793(18) -0.04255(19) 0.0553(7) Uani 1 1 d . . .
H28A H 0.4215 0.4261 -0.0438 0.066 Uiso 1 1 calc R . .
H28B H 0.4609 0.3355 -0.0952 0.066 Uiso 1 1 calc R . .
H28C H 0.4684 0.3373 0.0151 0.066 Uiso 1 1 calc R . .

loop_
_atom_site_aniso_label
_atom_site_aniso_U_11
_atom_site_aniso_U_22
_atom_site_aniso_U_33
_atom_site_aniso_U_23
_atom_site_aniso_U_13
_atom_site_aniso_U_12
Mn 0.03892(19) 0.02839(18) 0.03171(18) 0.00095(12) 0.00723(13) 0.00356(13)
S 0.0362(3) 0.0302(3) 0.0422(3) 0.0002(2) 0.0109(2) -0.0017(2)
P 0.0318(3) 0.0284(3) 0.0289(3) -0.0013(2) 0.0100(2) -0.0007(2)
F1 0.0495(9) 0.0753(12) 0.1018(14) -0.0091(10) -0.0081(9) -0.0185(9)
F2 0.0520(9) 0.0607(10) 0.0858(12) 0.0174(9) 0.0005(8) 0.0097(8)
F3 0.0452(9) 0.1074(14) 0.0758(11) 0.0110(10) 0.0273(8) 0.0069(9)
O1 0.0387(8) 0.0301(8) 0.0398(8) 0.0004(6) 0.0081(7) 0.0031(6)
O2 0.0523(10) 0.0340(9) 0.0719(12) 0.0078(8) 0.0087(9) -0.0060(8)
O3 0.0496(10) 0.0521(11) 0.0442(9) -0.0090(8) 0.0147(8) -0.0055(8)
O11 0.0884(15) 0.0357(10) 0.0582(11) 0.0119(8) 0.0198(10) 0.0115(9)
O12 0.0597(11) 0.0520(11) 0.0573(11) -0.0109(8) 0.0240(9) 0.0102(9)
O13 0.0581(12) 0.0754(14) 0.0616(12) -0.0019(10) -0.0171(10) 0.0120(10)
N 0.0535(12) 0.0306(10) 0.0323(9) 0.0021(7) 0.0136(8) -0.0029(8)
C1 0.0409(12) 0.0419(13) 0.0335(11) 0.0002(9) 0.0147(9) 0.0033(10)
C2 0.0347(11) 0.0336(11) 0.0296(10) -0.0008(8) 0.0079(8) -0.0004(9)
C3 0.0321(11) 0.0305(11) 0.0300(10) -0.0026(8) 0.0086(8) -0.0026(8)
C3A 0.0285(10) 0.0327(11) 0.0326(10) -0.0031(8) 0.0059(8) 0.0002(8)
C4 0.0361(11) 0.0333(12) 0.0414(12) -0.0018(9) 0.0129(9) -0.0038(9)
C5 0.0420(13) 0.0302(12) 0.0527(14) 0.0003(10) 0.0099(11) 0.0006(10)
C6 0.0432(13) 0.0362(13) 0.0544(14) -0.0080(11) 0.0106(11) 0.0084(10)
C7 0.0402(12) 0.0442(14) 0.0404(12) -0.0035(10) 0.0142(10) 0.0078(10)
C7A 0.0303(11) 0.0363(12) 0.0349(11) -0.0022(9) 0.0077(9) 0.0026(9)
C10 0.0424(14) 0.0491(15) 0.0583(16) 0.0066(12) 0.0089(12) -0.0018(11)
C11 0.0540(15) 0.0365(13) 0.0398(12) 0.0017(10) 0.0105(11) 0.0074(11)
C12 0.0424(12) 0.0308(11) 0.0443(13) 0.0002(10) 0.0057(10) 0.0038(10)
C13 0.0571(16) 0.0394(14) 0.0427(13) -0.0008(10) 0.0046(12) 0.0056(11)
C21 0.0343(12) 0.0398(13) 0.0458(13) -0.0008(10) 0.0108(10) -0.0050(10)
C22 0.0420(14) 0.0643(18) 0.0533(15) -0.0129(13) 0.0039(12) -0.0107(12)
C23 0.0371(13) 0.085(2) 0.0609(17) -0.0125(15) 0.0193(12) -0.0044(13)
C24 0.0504(13) 0.0256(11) 0.0305(10) 0.0031(8) 0.0078(9) -0.0038(9)
C25 0.0629(16) 0.0415(13) 0.0316(11) -0.0017(10) 0.0102(11) -0.0035(11)
C26 0.0485(14) 0.0385(13) 0.0462(13) 0.0041(10) -0.0025(11) 0.0076(11)
C27 0.101(2) 0.0390(14) 0.0335(12) 0.0059(10) 0.0144(13) 0.0119(14)
C28 0.0675(17) 0.0433(14) 0.0629(17) -0.0115(12) 0.0395(14) -0.0207(12)

loop_
_geom_bond_atom_site_label_1
_geom_bond_atom_site_label_2
_geom_bond_distance
_geom_bond_site_symmetry_2
_geom_bond_publ_flag
Mn C13 1.779(3) . ?
Mn C12 1.806(2) . ?
Mn C11 1.859(2) . ?
Mn O1 2.0935(15) . ?
Mn N 2.2091(17) . ?
Mn P 2.3419(6) . ?
S O3 1.4234(16) . ?
S O2 1.4313(17) . ?
S O1 1.4657(16) . ?
S C10 1.820(3) . ?
P C3 1.805(2) . ?
P C24 1.856(2) . ?
P C21 1.858(2) . ?
F1 C10 1.327(3) . ?
F2 C10 1.326(3) . ?
F3 C10 1.325(3) . ?
O11 C11 1.135(3) . ?
O12 C12 1.144(3) . ?
O13 C13 1.146(3) . ?
N C2 1.450(3) . ?
N C28 1.493(3) . ?
N C27 1.504(3) . ?
C1 C7A 1.500(3) . ?
C1 C2 1.516(3) . ?
C2 C3 1.342(3) . ?
C3 C3A 1.478(3) . ?
C3A C4 1.385(3) . ?
C3A C7A 1.403(3) . ?
C4 C5 1.391(3) . ?
C5 C6 1.387(3) . ?
C6 C7 1.386(3) . ?
C7 C7A 1.378(3) . ?
C21 C22 1.518(3) . ?
C21 C23 1.533(3) . ?
C24 C26 1.526(3) . ?
C24 C25 1.532(3) . ?
